data_7249137
loop_
_publ_author_name
'Kawahata, Masatoshi'
'Hyodo, Tadashi'
'Kondo, Rina'
'Tominaga, Masahide'
'Yamaguchi, Kentaro'

_publ_section_title
;
 Inclusion of halobenzene in water-mediated hydrogen-bonded architectures
 built from a V-shaped host molecule
;
_journal_issue 32
_journal_name_full CrystEngComm
_journal_page_first 4272
_journal_page_last 4277
_journal_paper_doi 10.1039/D4CE00616J
_journal_volume 26
_journal_year 2024
_chemical_formula_sum 'C32 H39 I O7'
_chemical_formula_weight 662.53
_space_group_crystal_system monoclinic
_space_group_IT_number 15
_space_group_name_Hall '-C 2yc'
_space_group_name_H-M_alt 'C 1 2/c 1'
_atom_sites_solution_hydrogens mixed
_audit_creation_method SHELXL-2019/3
_audit_update_record
;
2024-05-18 deposited with the CCDC.	2024-07-19 downloaded from the CCDC.
;
_cell_angle_alpha 90
_cell_angle_beta 109.453(3)
_cell_angle_gamma 90
_cell_formula_units_Z 4
_cell_length_a 14.717(3)
_cell_length_b 21.315(5)
_cell_length_c 9.962(2)
_cell_measurement_reflns_used 6866
_cell_measurement_temperature 100(2)
_cell_measurement_theta_max 26.82
_cell_measurement_theta_min 2.21
_cell_volume 2946.6(11)
_computing_cell_refinement 'SAINT (Bruker AXS, 2004)'
_computing_data_collection 'APEX2 (Bruker AXS, 2006)'
_computing_data_reduction 'SAINT (Bruker AXS, 2004)'
_computing_molecular_graphics 'ORTEP-3 for Windows (Farrugia, 1997)'
_computing_publication_material 'SHELXLE (H\"ubschle et al., 2011)'
_computing_structure_refinement 'SHELXL-2019/2 (Sheldrick, 2019)'
_computing_structure_solution 'SHELXT 2018/2 (Sheldrick, 2018)'
_diffrn_ambient_temperature 100(2)
_diffrn_detector_area_resol_mean 8.333
_diffrn_measured_fraction_theta_full 0.970
_diffrn_measured_fraction_theta_max 0.916
_diffrn_measurement_device_type 'Bruker APEX II CCD area detector'
_diffrn_measurement_method '\f and \w scans'
_diffrn_radiation_type MoK\a
_diffrn_radiation_wavelength 0.71073
_diffrn_reflns_av_R_equivalents 0.0354
_diffrn_reflns_av_unetI/netI 0.0308
_diffrn_reflns_Laue_measured_fraction_full 0.970
_diffrn_reflns_Laue_measured_fraction_max 0.916
_diffrn_reflns_limit_h_max 18
_diffrn_reflns_limit_h_min -18
_diffrn_reflns_limit_k_max 24
_diffrn_reflns_limit_k_min -24
_diffrn_reflns_limit_l_max 11
_diffrn_reflns_limit_l_min -12
_diffrn_reflns_number 13024
_diffrn_reflns_point_group_measured_fraction_full 0.970
_diffrn_reflns_point_group_measured_fraction_max 0.916
_diffrn_reflns_theta_full 25.242
_diffrn_reflns_theta_max 26.073
_diffrn_reflns_theta_min 1.751
_diffrn_source 'fine-focus sealed tube'
_exptl_absorpt_coefficient_mu 1.133
_exptl_absorpt_correction_T_max 0.7453
_exptl_absorpt_correction_T_min 0.6495
_exptl_absorpt_correction_type empirical
_exptl_absorpt_process_details 'SADABS Sheldrick 1996'
_exptl_crystal_colour colorless
_exptl_crystal_density_diffrn 1.493
_exptl_crystal_description prismatic
_exptl_crystal_F_000 1360
_exptl_crystal_size_max 0.400
_exptl_crystal_size_mid 0.200
_exptl_crystal_size_min 0.100
_refine_diff_density_max 0.373
_refine_diff_density_min -0.865
_refine_diff_density_rms 0.070
_refine_ls_extinction_method none
_refine_ls_goodness_of_fit_ref 1.074
_refine_ls_hydrogen_treatment mixed
_refine_ls_matrix_type full
_refine_ls_number_parameters 220
_refine_ls_number_reflns 2669
_refine_ls_number_restraints 36
_refine_ls_restrained_S_all 1.068
_refine_ls_R_factor_all 0.0509
_refine_ls_R_factor_gt 0.0358
_refine_ls_shift/su_max 0.000
_refine_ls_shift/su_mean 0.000
_refine_ls_structure_factor_coef Fsqd
_refine_ls_weighting_details 'w=1/[\s^2^(Fo^2^)+(0.0289P)^2^+7.8063P] where P=(Fo^2^+2Fc^2^)/3'
_refine_ls_weighting_scheme calc
_refine_ls_wR_factor_gt 0.0761
_refine_ls_wR_factor_ref 0.0809
_reflns_Friedel_coverage 0.000
_reflns_number_gt 2103
_reflns_number_total 2669
_reflns_threshold_expression 'I > 2\s(I)'
_cod_data_source_file d4ce00616j2.cif
_cod_data_source_block 1c
_cod_depositor_comments 'Adding full bibliography for 7249135--7249139.cif.'
_cod_original_cell_volume 2946.7(12)
_cod_original_sg_symbol_H-M 'C 2/c'
_cod_database_code 7249137
_shelx_shelxl_version_number 2019/3
_shelx_space_group_comment
;
The symmetry employed for this shelxl refinement is uniquely defined
by the following loop, which should always be used as a source of
symmetry information in preference to the above space-group names.
They are only intended as comments.
;
_shelx_estimated_absorpt_t_min 0.660
_shelx_estimated_absorpt_t_max 0.895

loop_
_space_group_symop_operation_xyz
'x, y, z'
'-x, y, -z+1/2'
'x+1/2, y+1/2, z'
'-x+1/2, y+1/2, -z+1/2'
'-x, -y, -z'
'x, -y, z-1/2'
'-x+1/2, -y+1/2, -z'
'x+1/2, -y+1/2, z-1/2'

loop_
_atom_site_label
_atom_site_type_symbol
_atom_site_fract_x
_atom_site_fract_y
_atom_site_fract_z
_atom_site_U_iso_or_equiv
_atom_site_adp_type
_atom_site_occupancy
_atom_site_site_symmetry_order
_atom_site_calc_flag
_atom_site_refinement_flags_posn
_atom_site_refinement_flags_adp
_atom_site_refinement_flags_occupancy
_atom_site_disorder_assembly
_atom_site_disorder_group
C1 C 1.000000 0.83728(17) 0.750000 0.0158(8) Uani 1 2 d S T P . .
H1A H 0.942151 0.864456 0.722541 0.019 Uiso 0.5 1 calc R U P . .
H1B H 1.057850 0.864455 0.777462 0.019 Uiso 0.5 1 calc R U P . .
C2 C 1.00111(18) 0.79522(12) 0.8753(3) 0.0128(5) Uani 1 1 d . . . . .
H2 H 1.001570 0.822130 0.957725 0.015 Uiso 1 1 calc R U . . .
C3 C 0.91046(19) 0.75390(12) 0.8317(3) 0.0136(6) Uani 1 1 d . . . . .
H3A H 0.852394 0.780878 0.804618 0.016 Uiso 1 1 calc R U . . .
H3B H 0.910021 0.727729 0.913612 0.016 Uiso 1 1 calc R U . . .
C4 C 0.90764(18) 0.71125(12) 0.7056(3) 0.0116(5) Uani 1 1 d . . . . .
C5 C 0.90879(19) 0.75402(12) 0.5811(3) 0.0136(6) Uani 1 1 d . . . . .
H5A H 0.907498 0.727875 0.498386 0.016 Uiso 1 1 calc R U . . .
H5B H 0.850628 0.780912 0.552443 0.016 Uiso 1 1 calc R U . . .
C6 C 1.000000 0.67119(17) 0.750000 0.0130(8) Uani 1 2 d S T P . .
H6A H 0.999542 0.643836 0.669471 0.016 Uiso 0.5 1 calc R U P . .
H6B H 1.000460 0.643835 0.830528 0.016 Uiso 0.5 1 calc R U P . .
C7 C 0.82030(18) 0.66732(12) 0.6609(3) 0.0137(6) Uani 1 1 d . . . . .
C8 C 0.8044(2) 0.62974(12) 0.5403(3) 0.0173(6) Uani 1 1 d . . . . .
H8 H 0.847403 0.632109 0.487397 0.021 Uiso 1 1 calc R U . . .
C9 C 0.72650(19) 0.58897(13) 0.4970(3) 0.0195(6) Uani 1 1 d . . . . .
C10 C 0.66314(19) 0.58467(13) 0.5736(3) 0.0210(6) Uani 1 1 d . . . . .
C11 C 0.6800(2) 0.62068(13) 0.6944(3) 0.0204(6) Uani 1 1 d . . . . .
C12 C 0.75786(19) 0.66222(13) 0.7384(3) 0.0175(6) Uani 1 1 d . . . . .
H12 H 0.768016 0.686975 0.821385 0.021 Uiso 1 1 calc R U . . .
C13 C 0.7570(2) 0.55995(15) 0.2836(3) 0.0322(8) Uani 1 1 d . . . . .
H13A H 0.731627 0.532048 0.201359 0.048 Uiso 1 1 calc R U . . .
H13B H 0.825393 0.550901 0.331861 0.048 Uiso 1 1 calc R U . . .
H13C H 0.749441 0.603679 0.251362 0.048 Uiso 1 1 calc R U . . .
C14 C 0.6471(2) 0.61842(16) 0.9132(3) 0.0313(8) Uani 1 1 d . . . . .
H14A H 0.596285 0.604753 0.949823 0.047 Uiso 1 1 calc R U . . .
H14B H 0.664993 0.661876 0.942302 0.047 Uiso 1 1 calc R U . . .
H14C H 0.703630 0.591284 0.951490 0.047 Uiso 1 1 calc R U . . .
O1 O 0.70491(14) 0.55005(9) 0.3803(2) 0.0283(5) Uani 1 1 d . . . . .
O2 O 0.58512(14) 0.54481(9) 0.5329(2) 0.0240(5) Uani 1 1 d . . . . .
H2O H 0.572282 0.535160 0.446863 0.036 Uiso 1 1 calc R U . . .
O3 O 0.61342(14) 0.61464(11) 0.7638(2) 0.0327(6) Uani 1 1 d . . . . .
O4 O 0.500000 0.49865(14) 0.250000 0.0177(6) Uani 1 2 d S T P . .
H4W H 0.471(2) 0.4800(16) 0.278(4) 0.027 Uiso 1 1 d . U . . .
C15 C 1.007(3) 0.6349(3) 0.259(3) 0.025(3) Uani 0.5 1 d . U P A -1
C16 C 0.9517(19) 0.5977(9) 0.137(3) 0.031(3) Uani 0.5 1 d . U P A -1
H16 H 0.910698 0.616495 0.051610 0.037 Uiso 0.5 1 calc R U P A -1
C17 C 0.9626(8) 0.5321(5) 0.1514(12) 0.032(3) Uani 0.5 1 d . U P A -1
H17 H 0.928066 0.505497 0.075042 0.039 Uiso 0.5 1 calc R U P A -1
C18 C 1.0221(7) 0.5069(3) 0.2738(12) 0.037(2) Uani 0.5 1 d . U P A -1
H18 H 1.030797 0.462735 0.281763 0.044 Uiso 0.5 1 calc R U P A -1
C19 C 1.0705(8) 0.5454(5) 0.3879(13) 0.032(2) Uani 0.5 1 d . U P A -1
H19 H 1.110492 0.527147 0.474324 0.038 Uiso 0.5 1 calc R U P A -1
C20 C 1.061(2) 0.6092(9) 0.377(3) 0.028(3) Uani 0.5 1 d . U P A -1
H20 H 1.094874 0.634927 0.456151 0.034 Uiso 0.5 1 calc R U P A -1
I1 I 0.97853(5) 0.73303(2) 0.23871(16) 0.0348(3) Uani 0.5 1 d . . P A -1

loop_
_atom_site_aniso_label
_atom_site_aniso_U_11
_atom_site_aniso_U_22
_atom_site_aniso_U_33
_atom_site_aniso_U_23
_atom_site_aniso_U_13
_atom_site_aniso_U_12
C1 0.014(2) 0.0132(18) 0.020(2) 0.000 0.0054(17) 0.000
C2 0.0126(14) 0.0154(13) 0.0111(13) -0.0037(10) 0.0048(11) -0.0012(11)
C3 0.0118(13) 0.0170(14) 0.0120(12) -0.0002(10) 0.0041(11) -0.0006(11)
C4 0.0088(13) 0.0129(12) 0.0121(13) 0.0009(10) 0.0021(11) -0.0004(11)
C5 0.0135(14) 0.0162(13) 0.0098(12) -0.0003(10) 0.0023(11) -0.0006(11)
C6 0.012(2) 0.0131(18) 0.0123(18) 0.000 0.0019(16) 0.000
C7 0.0081(13) 0.0144(13) 0.0143(13) 0.0051(11) -0.0020(11) 0.0000(11)
C8 0.0124(14) 0.0166(14) 0.0203(14) 0.0003(11) 0.0020(12) -0.0002(12)
C9 0.0131(15) 0.0144(14) 0.0250(15) -0.0016(11) -0.0016(13) 0.0004(12)
C10 0.0106(14) 0.0136(14) 0.0314(16) 0.0046(12) -0.0029(13) -0.0037(12)
C11 0.0130(15) 0.0244(15) 0.0204(14) 0.0126(12) 0.0010(12) -0.0018(12)
C12 0.0139(15) 0.0231(14) 0.0119(13) 0.0053(11) -0.0004(11) -0.0029(12)
C13 0.0318(19) 0.0335(18) 0.0286(17) -0.0146(14) 0.0064(15) -0.0049(15)
C14 0.0242(17) 0.048(2) 0.0241(16) -0.0144(15) 0.0115(14) -0.0035(16)
O1 0.0201(11) 0.0236(11) 0.0343(12) -0.0141(9) 0.0000(10) -0.0048(9)
O2 0.0164(10) 0.0228(11) 0.0302(11) -0.0042(9) 0.0045(9) -0.0095(9)
O3 0.0195(11) 0.0568(15) 0.0191(10) 0.0134(10) 0.0028(9) -0.0155(11)
O4 0.0149(16) 0.0205(16) 0.0212(15) 0.000 0.0107(12) 0.000
C15 0.030(7) 0.030(2) 0.017(6) -0.016(6) 0.012(5) -0.009(6)
C16 0.038(7) 0.033(7) 0.022(6) -0.009(6) 0.011(5) -0.003(6)
C17 0.045(6) 0.025(5) 0.026(7) -0.010(4) 0.012(5) -0.009(4)
C18 0.056(7) 0.019(3) 0.034(7) -0.004(4) 0.014(6) -0.013(3)
C19 0.051(6) 0.021(4) 0.025(5) -0.008(4) 0.016(4) -0.005(4)
C20 0.040(7) 0.023(6) 0.023(5) -0.007(4) 0.013(5) -0.003(4)
I1 0.0647(8) 0.02638(19) 0.0184(5) 0.0052(3) 0.0206(7) 0.0128(2)

loop_
_atom_type_symbol
_atom_type_description
_atom_type_scat_dispersion_real
_atom_type_scat_dispersion_imag
_atom_type_scat_source
C C 0.0033 0.0016 'International Tables Vol C Tables 4.2.6.8 and 6.1.1.4'
H H 0.0000 0.0000 'International Tables Vol C Tables 4.2.6.8 and 6.1.1.4'
I I -0.4742 1.8119 'International Tables Vol C Tables 4.2.6.8 and 6.1.1.4'
O O 0.0106 0.0060 'International Tables Vol C Tables 4.2.6.8 and 6.1.1.4'

loop_
_geom_angle_atom_site_label_1
_geom_angle_atom_site_label_2
_geom_angle_atom_site_label_3
_geom_angle
_geom_angle_site_symmetry_1
_geom_angle_site_symmetry_3
_geom_angle_publ_flag
C2 C1 C2 108.4(3) 2_756 . ?
C2 C1 H1A 110.0 2_756 . ?
C2 C1 H1A 110.0 . . ?
C2 C1 H1B 110.0 2_756 . ?
C2 C1 H1B 110.0 . . ?
H1A C1 H1B 108.4 . . ?
C5 C2 C1 109.91(19) 2_756 . ?
C5 C2 C3 109.9(2) 2_756 . ?
C1 C2 C3 109.44(19) . . ?
C5 C2 H2 109.2 2_756 . ?
C1 C2 H2 109.2 . . ?
C3 C2 H2 109.2 . . ?
C2 C3 C4 110.7(2) . . ?
C2 C3 H3A 109.5 . . ?
C4 C3 H3A 109.5 . . ?
C2 C3 H3B 109.5 . . ?
C4 C3 H3B 109.5 . . ?
H3A C3 H3B 108.1 . . ?
C7 C4 C6 108.6(2) . . ?
C7 C4 C3 113.0(2) . . ?
C6 C4 C3 108.14(19) . . ?
C7 C4 C5 111.1(2) . . ?
C6 C4 C5 108.27(19) . . ?
C3 C4 C5 107.6(2) . . ?
C2 C5 C4 110.6(2) 2_756 . ?
C2 C5 H5A 109.5 2_756 . ?
C4 C5 H5A 109.5 . . ?
C2 C5 H5B 109.5 2_756 . ?
C4 C5 H5B 109.5 . . ?
H5A C5 H5B 108.1 . . ?
C4 C6 C4 112.7(3) . 2_756 ?
C4 C6 H6A 109.1 . . ?
C4 C6 H6A 109.1 2_756 . ?
C4 C6 H6B 109.1 . . ?
C4 C6 H6B 109.1 2_756 . ?
H6A C6 H6B 107.8 . . ?
C12 C7 C8 118.8(2) . . ?
C12 C7 C4 122.2(2) . . ?
C8 C7 C4 119.0(2) . . ?
C9 C8 C7 120.7(3) . . ?
C9 C8 H8 119.7 . . ?
C7 C8 H8 119.7 . . ?
O1 C9 C8 125.0(3) . . ?
O1 C9 C10 114.5(2) . . ?
C8 C9 C10 120.4(3) . . ?
O2 C10 C11 119.4(3) . . ?
O2 C10 C9 121.7(3) . . ?
C11 C10 C9 118.9(2) . . ?
C10 C11 O3 115.7(2) . . ?
C10 C11 C12 121.1(3) . . ?
O3 C11 C12 123.1(3) . . ?
C7 C12 C11 120.0(3) . . ?
C7 C12 H12 120.0 . . ?
C11 C12 H12 120.0 . . ?
O1 C13 H13A 109.5 . . ?
O1 C13 H13B 109.5 . . ?
H13A C13 H13B 109.5 . . ?
O1 C13 H13C 109.5 . . ?
H13A C13 H13C 109.5 . . ?
H13B C13 H13C 109.5 . . ?
O3 C14 H14A 109.5 . . ?
O3 C14 H14B 109.5 . . ?
H14A C14 H14B 109.5 . . ?
O3 C14 H14C 109.5 . . ?
H14A C14 H14C 109.5 . . ?
H14B C14 H14C 109.5 . . ?
C9 O1 C13 117.0(2) . . ?
C10 O2 H2O 109.5 . . ?
C11 O3 C14 117.8(2) . . ?
H4W O4 H4W 111(6) . 2_655 ?
C20 C15 C16 122.2(7) . . ?
C20 C15 I1 122.7(14) . . ?
C16 C15 I1 114.8(15) . . ?
C17 C16 C15 116.2(13) . . ?
C17 C16 H16 121.9 . . ?
C15 C16 H16 121.9 . . ?
C18 C17 C16 120.4(12) . . ?
C18 C17 H17 119.8 . . ?
C16 C17 H17 119.8 . . ?
C17 C18 C19 120.2(7) . . ?
C17 C18 H18 119.9 . . ?
C19 C18 H18 119.9 . . ?
C20 C19 C18 120.9(12) . . ?
C20 C19 H19 119.5 . . ?
C18 C19 H19 119.5 . . ?
C15 C20 C19 120.1(13) . . ?
C15 C20 H20 119.9 . . ?
C19 C20 H20 119.9 . . ?

loop_
_geom_bond_atom_site_label_1
_geom_bond_atom_site_label_2
_geom_bond_distance
_geom_bond_site_symmetry_2
_geom_bond_publ_flag
C1 C2 1.532(3) 2_756 ?
C1 C2 1.532(3) . ?
C1 H1A 0.9900 . ?
C1 H1B 0.9900 . ?
C2 C5 1.528(4) 2_756 ?
C2 C3 1.536(4) . ?
C2 H2 1.0000 . ?
C3 C4 1.540(3) . ?
C3 H3A 0.9900 . ?
C3 H3B 0.9900 . ?
C4 C7 1.532(4) . ?
C4 C6 1.540(3) . ?
C4 C5 1.543(3) . ?
C5 H5A 0.9900 . ?
C5 H5B 0.9900 . ?
C6 H6A 0.9900 . ?
C6 H6B 0.9900 . ?
C7 C12 1.387(4) . ?
C7 C8 1.397(4) . ?
C8 C9 1.388(4) . ?
C8 H8 0.9500 . ?
C9 O1 1.376(3) . ?
C9 C10 1.390(4) . ?
C10 O2 1.376(3) . ?
C10 C11 1.378(4) . ?
C11 O3 1.381(3) . ?
C11 C12 1.398(4) . ?
C12 H12 0.9500 . ?
C13 O1 1.433(4) . ?
C13 H13A 0.9800 . ?
C13 H13B 0.9800 . ?
C13 H13C 0.9800 . ?
C14 O3 1.405(3) . ?
C14 H14A 0.9800 . ?
C14 H14B 0.9800 . ?
C14 H14C 0.9800 . ?
O2 H2O 0.8400 . ?
O4 H4W 0.70(3) . ?
O4 H4W 0.70(3) 2_655 ?
C15 C20 1.30(3) . ?
C15 C16 1.45(3) . ?
C15 I1 2.129(9) . ?
C16 C17 1.41(2) . ?
C16 H16 0.9500 . ?
C17 C18 1.353(14) . ?
C17 H17 0.9500 . ?
C18 C19 1.391(11) . ?
C18 H18 0.9500 . ?
C19 C20 1.37(2) . ?
C19 H19 0.9500 . ?
C20 H20 0.9500 . ?

loop_
_geom_hbond_atom_site_label_D
_geom_hbond_atom_site_label_H
_geom_hbond_atom_site_label_A
_geom_hbond_distance_DH
_geom_hbond_distance_HA
_geom_hbond_distance_DA
_geom_hbond_angle_DHA
_geom_hbond_site_symmetry_A
_geom_hbond_publ_flag
O2 H2O O4 0.84 2.05 2.852(2) 159.9 . yes
O4 H4W O2 0.70(3) 2.36(3) 2.984(2) 150(4) 5_666 yes
O4 H4W O3 0.70(3) 2.33(3) 2.912(3) 141(4) 5_666 yes

loop_
_geom_torsion_atom_site_label_1
_geom_torsion_atom_site_label_2
_geom_torsion_atom_site_label_3
_geom_torsion_atom_site_label_4
_geom_torsion
_geom_torsion_site_symmetry_1
_geom_torsion_site_symmetry_2
_geom_torsion_site_symmetry_3
_geom_torsion_site_symmetry_4
_geom_torsion_publ_flag
C2 C1 C2 C5 60.50(16) 2_756 . . 2_756 ?
C2 C1 C2 C3 -60.31(16) 2_756 . . . ?
C5 C2 C3 C4 -59.8(3) 2_756 . . . ?
C1 C2 C3 C4 61.0(3) . . . . ?
C2 C3 C4 C7 178.0(2) . . . . ?
C2 C3 C4 C6 57.8(3) . . . . ?
C2 C3 C4 C5 -59.0(3) . . . . ?
C7 C4 C5 C2 -177.1(2) . . . 2_756 ?
C6 C4 C5 C2 -57.9(3) . . . 2_756 ?
C3 C4 C5 C2 58.8(3) . . . 2_756 ?
C7 C4 C6 C4 178.9(2) . . . 2_756 ?
C3 C4 C6 C4 -58.13(15) . . . 2_756 ?
C5 C4 C6 C4 58.17(15) . . . 2_756 ?
C6 C4 C7 C12 112.8(2) . . . . ?
C3 C4 C7 C12 -7.2(3) . . . . ?
C5 C4 C7 C12 -128.2(3) . . . . ?
C6 C4 C7 C8 -65.3(3) . . . . ?
C3 C4 C7 C8 174.7(2) . . . . ?
C5 C4 C7 C8 53.7(3) . . . . ?
C12 C7 C8 C9 1.3(4) . . . . ?
C4 C7 C8 C9 179.5(2) . . . . ?
C7 C8 C9 O1 -179.8(2) . . . . ?
C7 C8 C9 C10 -0.3(4) . . . . ?
O1 C9 C10 O2 -0.6(4) . . . . ?
C8 C9 C10 O2 179.8(2) . . . . ?
O1 C9 C10 C11 178.4(2) . . . . ?
C8 C9 C10 C11 -1.2(4) . . . . ?
O2 C10 C11 O3 -1.8(4) . . . . ?
C9 C10 C11 O3 179.1(2) . . . . ?
O2 C10 C11 C12 -179.3(2) . . . . ?
C9 C10 C11 C12 1.6(4) . . . . ?
C8 C7 C12 C11 -0.9(4) . . . . ?
C4 C7 C12 C11 -179.0(2) . . . . ?
C10 C11 C12 C7 -0.6(4) . . . . ?
O3 C11 C12 C7 -177.9(2) . . . . ?
C8 C9 O1 C13 -11.0(4) . . . . ?
C10 C9 O1 C13 169.4(3) . . . . ?
C10 C11 O3 C14 144.8(3) . . . . ?
C12 C11 O3 C14 -37.7(4) . . . . ?
C20 C15 C16 C17 -1(4) . . . . ?
I1 C15 C16 C17 -175(2) . . . . ?
C15 C16 C17 C18 0(3) . . . . ?
C16 C17 C18 C19 2(2) . . . . ?
C17 C18 C19 C20 -2(2) . . . . ?
C16 C15 C20 C19 2(5) . . . . ?
I1 C15 C20 C19 175(2) . . . . ?
C18 C19 C20 C15 0(3) . . . . ?
